data_7229811
loop_
_publ_author_name
'You, Li-Xin'
'Zhao, Bai-Bei'
'Liu, Hui-Jie'
'Wang, Shu-Ju'
'Xiong, Gang'
'He, Yong-Ke'
'Ding, Fu'
'Joos, Jonas J.'
'Smet, Philippe F.'
'Sun, Ya-Guang'

_publ_section_title
;
 2D and 3D lanthanide metal--organic frameworks constructed from three
 benzenedicarboxylate ligands: synthesis, structure and luminescent
 properties
;
_journal_issue 5
_journal_name_full CrystEngComm
_journal_page_first 615
_journal_paper_doi 10.1039/C7CE01773A
_journal_volume 20
_journal_year 2018
_chemical_formula_moiety 'C34 H26 N2 O16 Tb2, H2 O'
_chemical_formula_sum 'C34 H28 N2 O17 Tb2'
_chemical_formula_weight 1054.42
_space_group_crystal_system monoclinic
_space_group_IT_number 14
_space_group_name_Hall '-P 2ybc'
_space_group_name_H-M_alt 'P 1 21/c 1'
_symmetry_space_group_name_Hall '-P 2ybc'
_symmetry_space_group_name_H-M 'P 1 21/c 1'
_atom_sites_solution_hydrogens mixed
_atom_sites_solution_primary direct
_audit_block_doi 10.5517/cc1j7mw8
_audit_creation_date 2017-12-05
_audit_creation_method
;
Olex2 1.2
(compiled 2016.09.09 svn.r3337 for OlexSys, GUI svn.r5227)
;
_audit_update_record
;
2015-06-18 deposited with the CCDC.
2017-12-27 downloaded from the CCDC.
;
_cell_angle_alpha 90
_cell_angle_beta 97.90(3)
_cell_angle_gamma 90
_cell_formula_units_Z 4
_cell_length_a 6.9650(14)
_cell_length_b 26.433(5)
_cell_length_c 17.879(4)
_cell_measurement_reflns_used 7740
_cell_measurement_temperature 293
_cell_measurement_theta_max 27.5
_cell_measurement_theta_min 3.1
_cell_volume 3260.4(12)
_computing_cell_refinement
;
CrystalClear-SM Expert 2.0 r1 (Rigaku, 2009)
;
_computing_data_collection
;
CrystalClear-SM Expert 2.0 r1 (Rigaku, 2009)
;
_computing_data_reduction
;
CrystalClear-SM Expert 2.0 r1 (Rigaku, 2009)
;
_computing_molecular_graphics 'Olex2 (Dolomanov et al., 2009)'
_computing_publication_material 'Olex2 (Dolomanov et al., 2009)'
_computing_structure_refinement 'ShelXL (Sheldrick, 2015)'
_computing_structure_solution 'ShelXS (Sheldrick, 2008)'
_diffrn_ambient_temperature 293
_diffrn_detector CCD
_diffrn_detector_area_resol_mean 13.6612
_diffrn_measured_fraction_theta_full 0.998
_diffrn_measured_fraction_theta_max 0.997
_diffrn_measurement_details
;
scan:
    Number of images: 180
               Slice: -60.0000 - 120.0000
         Image width: 1.0000
            Exp time: 30.0000
       Rotation axis: Omega
               Omega: 0.0000
                 Chi: 54.0000
                 Phi: 0.0000
                 XTD: 50.1407
              2theta: 29.8659
scan:
    Number of images: 180
               Slice: -60.0000 - 120.0000
         Image width: 1.0000
            Exp time: 30.0000
       Rotation axis: Omega
               Omega: 0.0000
                 Chi: 54.0000
                 Phi: 120.0000
                 XTD: 50.1407
              2theta: 29.8659
scan:
    Number of images: 180
               Slice: -60.0000 - 120.0000
         Image width: 1.0000
            Exp time: 30.0000
       Rotation axis: Omega
               Omega: 0.0000
                 Chi: 54.0000
                 Phi: 240.0000
                 XTD: 50.1407
              2theta: 29.8659
;
_diffrn_measurement_device
;
XtaLABmini: Fixed Chi 2 circle
;
_diffrn_measurement_device_type 'Rigaku Mercury375R (2x2 bin mode)'
_diffrn_measurement_method 'profile data from \w-scans'
_diffrn_measurement_specimen_support Fiber
_diffrn_orient_matrix_type d*Trek
_diffrn_orient_matrix_UB_11 0.048042
_diffrn_orient_matrix_UB_12 -0.009369
_diffrn_orient_matrix_UB_13 0.136426
_diffrn_orient_matrix_UB_21 -0.034893
_diffrn_orient_matrix_UB_22 -0.008785
_diffrn_orient_matrix_UB_23 0.011684
_diffrn_orient_matrix_UB_31 0.013681
_diffrn_orient_matrix_UB_32 -0.054785
_diffrn_orient_matrix_UB_33 -0.000332
_diffrn_radiation_monochromator 'Graphite Monochromator'
_diffrn_radiation_type MoK\a
_diffrn_radiation_wavelength 0.71073
_diffrn_reflns_av_R_equivalents 0.0677
_diffrn_reflns_av_unetI/netI 0.0434
_diffrn_reflns_Laue_measured_fraction_full 0.998
_diffrn_reflns_Laue_measured_fraction_max 0.997
_diffrn_reflns_limit_h_max 9
_diffrn_reflns_limit_h_min -9
_diffrn_reflns_limit_k_max 34
_diffrn_reflns_limit_k_min -34
_diffrn_reflns_limit_l_max 23
_diffrn_reflns_limit_l_min -23
_diffrn_reflns_number 32602
_diffrn_reflns_point_group_measured_fraction_full 0.998
_diffrn_reflns_point_group_measured_fraction_max 0.997
_diffrn_reflns_theta_full 25.242
_diffrn_reflns_theta_max 27.525
_diffrn_reflns_theta_min 3.052
_diffrn_source 'Sealed Tube'
_diffrn_source_current 12.0
_diffrn_source_power 0.6
_diffrn_source_voltage 50.0
_exptl_absorpt_coefficient_mu 4.392
_exptl_absorpt_correction_T_max 0.998
_exptl_absorpt_correction_T_min 0.996
_exptl_absorpt_correction_type numerical
_exptl_crystal_colour Colorless
_exptl_crystal_density_diffrn 2.148
_exptl_crystal_description Prism
_exptl_crystal_F_000 2048
_exptl_crystal_size_max 0.2
_exptl_crystal_size_mid 0.2
_exptl_crystal_size_min 0.2
_refine_diff_density_max 2.493
_refine_diff_density_min -1.307
_refine_diff_density_rms 0.148
_refine_ls_extinction_method none
_refine_ls_goodness_of_fit_ref 1.064
_refine_ls_hydrogen_treatment mixed
_refine_ls_matrix_type full
_refine_ls_number_parameters 512
_refine_ls_number_reflns 7476
_refine_ls_number_restraints 10
_refine_ls_restrained_S_all 1.063
_refine_ls_R_factor_all 0.0434
_refine_ls_R_factor_gt 0.0352
_refine_ls_shift/su_max 0.001
_refine_ls_shift/su_mean 0.000
_refine_ls_structure_factor_coef Fsqd
_refine_ls_weighting_details 'w=1/[\s^2^(Fo^2^)+(0.0333P)^2^+6.6295P] where P=(Fo^2^+2Fc^2^)/3'
_refine_ls_weighting_scheme calc
_refine_ls_wR_factor_gt 0.0800
_refine_ls_wR_factor_ref 0.0849
_reflns_Friedel_coverage 0.000
_reflns_number_gt 6400
_reflns_number_total 7476
_reflns_threshold_expression 'I > 2\s(I)'
_cod_data_source_file c7ce01773a2.cif
_cod_data_source_block shelxl_CCDC3
_cod_depositor_comments
;
The following automatic conversions were performed:

'_exptl_absorpt_correction_type' value 'Numerical' changed to
'numerical' according to
/home/data/users/saulius/crontab/automatic-downloads/rss-feeds/RSC/lib/dictionaries/cif_core.dic
dictionary named 'cif_core.dic' version 2.4.2 from 2011-04-26.

Automatic conversion script
Id: cif_fix_values 4973 2017-02-22 13:04:09Z antanas 

 Adding full bibliography for 7229803--7229819.cif.
;
_cod_database_code 7229811
_shelx_space_group_comment
;
The symmetry employed for this shelxl refinement is uniquely defined
by the following loop, which should always be used as a source of
symmetry information in preference to the above space-group names.
They are only intended as comments.
;
_olex2_refinement_description
;
1. Fixed Uiso
 At 1.2 times of:
  All C(H) groups, H7A of O7, H8A of O8, {H1A,H1B} of O1
 At 1.5 times of:
  All H(H) groups, H17A of O17, H7B of O7, {H2A,H2B} of O2
2. Restrained distances
 H7B-H7A
 1.39 with sigma of 0.01
 H7A-H7B
 1.39 with sigma of 0.01
 O7-H7B
 0.85 with sigma of 0.01
 H7A-O7
 0.85 with sigma of 0.01
 H17A-H2A_$1
 2.2 with sigma of 0.01
 H31_$2-H2B
 2.2 with sigma of 0.01
 H2B-O2
 0.85 with sigma of 0.01
 H2A-H2B
 1.39 with sigma of 0.01
 H2A-Tb2
 2.9 with sigma of 0.01
 H7B-H29_$3
 2.2 with sigma of 0.01
3.a Riding coordinates:
 O7(H7A), O1(H1A,H1B), O8(H8A), O17(H17A)
3.b Aromatic/amide H refined with riding coordinates:
 C21(H21), C7(H7), C16(H16), C10(H10), C34(H34), C4(H4), C29(H29), C30(H30),
 C24(H24), C25(H25), C12(H12), C23(H23), C26(H26), C19(H19), C1(H1), C3(H3),
 C2(H2), C31(H31)
;
_shelx_shelxl_version_number 2016/6
_olex2_submission_special_instructions 'No special instructions were received'

loop_
_space_group_symop_operation_xyz
'x, y, z'
'-x, y+1/2, -z+1/2'
'-x, -y, -z'
'x, -y-1/2, z-1/2'

loop_
_atom_site_label
_atom_site_type_symbol
_atom_site_fract_x
_atom_site_fract_y
_atom_site_fract_z
_atom_site_U_iso_or_equiv
_atom_site_adp_type
_atom_site_occupancy
_atom_site_site_symmetry_order
_atom_site_calc_flag
_atom_site_refinement_flags_posn
O7 O 1.0175(5) 0.08410(13) 0.97934(19) 0.0279(7) Uani 1 1 d D
H7A H 1.104220 0.065595 0.964171 0.034 Uiso 1 1 d DR
H7B H 1.070(3) 0.1081(3) 1.0059(8) 0.042 Uiso 1 1 d DR
O10 O 0.5799(5) -0.01989(11) 1.10114(17) 0.0236(6) Uani 1 1 d .
Tb1 Tb 0.68186(3) 0.07002(2) 0.93359(2) 0.01573(7) Uani 1 1 d .
Tb2 Tb 1.23679(3) -0.06827(2) 0.45074(2) 0.01699(7) Uani 1 1 d D
O6 O 0.8164(5) -0.01833(12) 0.91948(16) 0.0250(7) Uani 1 1 d .
O13 O 0.7069(5) 0.34360(12) 1.01452(19) 0.0278(7) Uani 1 1 d .
O9 O 0.6921(5) 0.05160(12) 1.05906(16) 0.0256(7) Uani 1 1 d .
O1 O 1.2302(6) -0.10837(14) 0.32585(19) 0.0380(9) Uani 1 1 d .
H1A H 1.125144 -0.120543 0.303123 0.046 Uiso 1 1 d R
H1B H 1.333513 -0.110043 0.305593 0.046 Uiso 1 1 d R
C21 C 0.6068(6) 0.10432(15) 1.1864(2) 0.0189(8) Uani 1 1 d .
H21 H 0.627014 0.123128 1.144244 0.023 Uiso 1 1 calc R
C11 C 0.9489(6) -0.06764(15) 0.6713(2) 0.0181(8) Uani 1 1 d .
O2 O 0.9085(6) -0.10192(18) 0.3945(2) 0.0510(11) Uani 1 1 d D
H2A H 0.8327(16) -0.0673(14) 0.3855(6) 0.077 Uiso 1 1 d DR
H2B H 0.815(2) -0.116(2) 0.413(2) 0.077 Uiso 1 1 d DR
C7 C 0.8970(6) -0.09933(17) 0.8168(2) 0.0220(9) Uani 1 1 d .
H7 H 0.878807 -0.109758 0.864962 0.026 Uiso 1 1 calc R
C18 C 0.5187(6) 0.01812(16) 1.3827(2) 0.0190(8) Uani 1 1 d .
C16 C 0.5727(6) 0.02311(16) 1.2456(2) 0.0182(8) Uani 1 1 d .
H16 H 0.566324 -0.011997 1.242730 0.022 Uiso 1 1 calc R
O16 O 0.3917(5) 0.11827(12) 0.9598(2) 0.0338(8) Uani 1 1 d .
C20 C 0.5810(6) 0.12921(16) 1.2535(2) 0.0207(9) Uani 1 1 d .
O5 O 0.8467(5) 0.03839(12) 0.83212(17) 0.0291(7) Uani 1 1 d .
O14 O 0.4500(5) 0.38381(12) 1.0420(2) 0.0336(8) Uani 1 1 d .
C15 C 0.6023(6) 0.05142(15) 1.1822(2) 0.0163(8) Uani 1 1 d .
C8 C 0.8946(6) -0.04771(16) 0.7994(2) 0.0194(8) Uani 1 1 d .
C9 C 0.8528(6) -0.00742(16) 0.8539(2) 0.0192(8) Uani 1 1 d .
O3 O 1.0436(5) -0.07994(12) 0.54993(17) 0.0259(7) Uani 1 1 d .
C10 C 0.9191(6) -0.03245(16) 0.7264(2) 0.0200(8) Uani 1 1 d .
H10 H 0.915413 0.001814 0.714435 0.024 Uiso 1 1 calc R
O8 O 0.5508(6) 0.11114(13) 0.81556(19) 0.0339(8) Uani 1 1 d .
H8A H 0.431358 0.107787 0.798557 0.041 Uiso 1 1 d R
C27 C 0.4884(7) 0.15826(16) 0.9714(2) 0.0232(9) Uani 1 1 d .
O11 O 0.4339(5) -0.02393(11) 1.37413(16) 0.0251(7) Uani 1 1 d .
O4 O 0.9390(6) -0.00362(13) 0.57851(19) 0.0352(9) Uani 1 1 d .
C34 C 0.4963(7) 0.25140(16) 0.9959(2) 0.0214(9) Uani 1 1 d .
H34 H 0.630867 0.249509 1.004027 0.026 Uiso 1 1 calc R
C6 C 0.9263(7) -0.13526(16) 0.7624(2) 0.0219(9) Uani 1 1 d .
C4 C 1.0134(9) -0.2091(2) 0.8506(3) 0.0406(13) Uani 1 1 d .
H4 H 1.051827 -0.186910 0.890211 0.049 Uiso 1 1 calc R
C29 C 0.1861(7) 0.21111(18) 0.9660(3) 0.0320(11) Uani 1 1 d .
H29 H 0.111265 0.182246 0.954815 0.038 Uiso 1 1 calc DR
C13 C 0.9780(6) -0.04890(16) 0.5937(2) 0.0202(8) Uani 1 1 d .
O12 O 0.5746(6) 0.03769(13) 1.44595(16) 0.0338(8) Uani 1 1 d .
C28 C 0.3889(7) 0.20746(16) 0.9790(2) 0.0235(9) Uani 1 1 d .
C30 C 0.0969(8) 0.25805(19) 0.9698(3) 0.0373(12) Uani 1 1 d .
H30 H -0.037532 0.260351 0.960683 0.045 Uiso 1 1 calc R
C5 C 0.9361(7) -0.19034(18) 0.7796(3) 0.0296(10) Uani 1 1 d .
N2 N 0.5925(7) 0.29116(16) 1.2696(2) 0.0393(11) Uani 1 1 d .
C24 C 0.6547(8) 0.26176(19) 1.3283(3) 0.0341(11) Uani 1 1 d .
H24 H 0.702823 0.277293 1.373740 0.041 Uiso 1 1 calc R
C25 C 0.5297(10) 0.2680(2) 1.2045(3) 0.0436(14) Uani 1 1 d .
H25 H 0.487681 0.287844 1.162452 0.052 Uiso 1 1 calc R
C14 C 0.6259(6) 0.02607(15) 1.1087(2) 0.0177(8) Uani 1 1 d .
C33 C 0.5271(7) 0.34467(16) 1.0203(2) 0.0221(9) Uani 1 1 d .
C32 C 0.4066(7) 0.29812(17) 1.0009(2) 0.0231(9) Uani 1 1 d .
C12 C 0.9516(6) -0.11867(16) 0.6892(2) 0.0210(9) Uani 1 1 d .
H12 H 0.970426 -0.142382 0.652471 0.025 Uiso 1 1 calc R
C23 C 0.6523(7) 0.20955(17) 1.3259(3) 0.0275(10) Uani 1 1 d .
H23 H 0.694340 0.190873 1.369135 0.033 Uiso 1 1 calc R
C22 C 0.5863(7) 0.18503(17) 1.2582(2) 0.0256(9) Uani 1 1 d .
C26 C 0.5241(9) 0.21573(18) 1.1965(3) 0.0344(12) Uani 1 1 d .
H26 H 0.478906 0.201307 1.149980 0.041 Uiso 1 1 calc R
C19 C 0.5570(6) 0.09970(16) 1.3169(2) 0.0208(9) Uani 1 1 d .
H19 H 0.543877 0.115703 1.362195 0.025 Uiso 1 1 calc R
C1 C 0.8773(9) -0.2271(2) 0.7247(3) 0.0387(12) Uani 1 1 d .
H1 H 0.822576 -0.217268 0.676511 0.046 Uiso 1 1 calc R
N1 N 0.9785(9) -0.29558(19) 0.8099(3) 0.0584(15) Uani 1 1 d .
C3 C 1.0326(10) -0.2608(2) 0.8618(4) 0.0507(15) Uani 1 1 d .
H3 H 1.087520 -0.271894 0.909348 0.061 Uiso 1 1 calc R
C2 C 0.9008(10) -0.2784(2) 0.7423(4) 0.0509(16) Uani 1 1 d .
H2 H 0.859841 -0.301924 0.704776 0.061 Uiso 1 1 calc R
C17 C 0.5526(6) 0.04786(17) 1.3136(2) 0.0183(8) Uani 1 1 d .
C31 C 0.2064(7) 0.30139(18) 0.9872(3) 0.0318(11) Uani 1 1 d .
H31 H 0.145571 0.332549 0.989504 0.038 Uiso 1 1 calc DR
O15 O 0.6721(5) 0.15759(12) 0.97298(18) 0.0265(7) Uani 1 1 d .
O17 O 0.1620(7) 0.0936(2) 0.7754(3) 0.0635(14) Uani 1 1 d .
H17A H 0.142366 0.076265 0.735082 0.095 Uiso 1 1 d DR
H8B H 0.591(10) 0.141(3) 0.801(4) 0.06(2) Uiso 1 1 d .
H17B H 0.101(13) 0.082(3) 0.814(5) 0.092 Uiso 1 1 d R

loop_
_atom_site_aniso_label
_atom_site_aniso_U_11
_atom_site_aniso_U_22
_atom_site_aniso_U_33
_atom_site_aniso_U_23
_atom_site_aniso_U_13
_atom_site_aniso_U_12
O7 0.0234(16) 0.0268(17) 0.0328(18) 0.0029(14) 0.0013(14) 0.0002(13)
O10 0.0317(17) 0.0169(15) 0.0231(15) -0.0042(12) 0.0070(13) -0.0050(13)
Tb1 0.02215(11) 0.01257(11) 0.01335(10) -0.00059(7) 0.00555(8) -0.00015(7)
Tb2 0.02726(12) 0.01259(11) 0.01201(10) 0.00099(7) 0.00581(8) 0.00094(7)
O6 0.0374(18) 0.0237(16) 0.0157(14) 0.0017(12) 0.0097(13) 0.0066(13)
O13 0.0313(18) 0.0180(15) 0.0357(18) -0.0070(13) 0.0105(15) -0.0040(13)
O9 0.0417(19) 0.0246(16) 0.0125(13) 0.0002(12) 0.0111(13) -0.0043(14)
O1 0.045(2) 0.042(2) 0.0285(18) -0.0129(16) 0.0091(16) -0.0073(17)
C21 0.025(2) 0.018(2) 0.0151(18) 0.0019(15) 0.0049(17) -0.0043(16)
C11 0.022(2) 0.021(2) 0.0128(18) 0.0004(15) 0.0066(16) 0.0033(16)
O2 0.038(2) 0.079(3) 0.036(2) 0.007(2) 0.0074(18) -0.018(2)
C7 0.024(2) 0.027(2) 0.0157(19) 0.0016(17) 0.0048(17) 0.0007(17)
C18 0.024(2) 0.020(2) 0.0143(18) 0.0001(15) 0.0073(16) -0.0045(16)
C16 0.023(2) 0.0161(19) 0.0154(18) -0.0006(15) 0.0033(16) -0.0043(16)
O16 0.0313(18) 0.0161(16) 0.057(2) -0.0072(15) 0.0163(17) -0.0051(13)
C20 0.027(2) 0.017(2) 0.019(2) 0.0008(16) 0.0058(18) -0.0015(16)
O5 0.046(2) 0.0235(17) 0.0201(15) 0.0012(13) 0.0136(15) 0.0057(14)
O14 0.0344(19) 0.0182(16) 0.050(2) -0.0107(15) 0.0117(17) 0.0005(14)
C15 0.0186(19) 0.018(2) 0.0125(17) -0.0016(15) 0.0037(15) -0.0039(15)
C8 0.022(2) 0.021(2) 0.0151(18) -0.0001(16) 0.0043(16) 0.0040(16)
C9 0.020(2) 0.020(2) 0.0169(19) -0.0020(16) 0.0018(16) 0.0064(16)
O3 0.0379(19) 0.0245(16) 0.0185(15) 0.0010(12) 0.0160(14) 0.0044(14)
C10 0.022(2) 0.021(2) 0.0177(19) 0.0022(16) 0.0049(17) 0.0079(16)
O8 0.046(2) 0.0218(18) 0.0315(18) 0.0070(14) -0.0035(16) 0.0009(15)
C27 0.030(2) 0.015(2) 0.025(2) -0.0032(16) 0.0072(19) -0.0003(17)
O11 0.0373(18) 0.0204(16) 0.0181(15) 0.0032(12) 0.0056(14) -0.0083(13)
O4 0.060(2) 0.0245(18) 0.0255(17) 0.0101(14) 0.0204(17) 0.0151(16)
C34 0.025(2) 0.019(2) 0.021(2) -0.0031(16) 0.0061(17) -0.0027(17)
C6 0.027(2) 0.021(2) 0.019(2) 0.0020(16) 0.0078(18) 0.0018(17)
C4 0.054(3) 0.035(3) 0.033(3) 0.011(2) 0.004(3) 0.005(3)
C29 0.029(2) 0.021(2) 0.045(3) -0.004(2) 0.003(2) -0.0022(19)
C13 0.024(2) 0.021(2) 0.0177(19) 0.0004(16) 0.0097(17) 0.0022(16)
O12 0.054(2) 0.037(2) 0.0102(14) -0.0012(13) 0.0031(15) -0.0143(17)
C28 0.030(2) 0.016(2) 0.025(2) -0.0005(17) 0.0053(19) 0.0007(17)
C30 0.028(3) 0.028(3) 0.055(3) -0.005(2) 0.003(2) 0.006(2)
C5 0.036(3) 0.022(2) 0.034(3) 0.0012(19) 0.014(2) 0.0017(19)
N2 0.061(3) 0.024(2) 0.034(2) -0.0011(18) 0.008(2) 0.001(2)
C24 0.042(3) 0.029(3) 0.032(3) -0.012(2) 0.007(2) -0.003(2)
C25 0.068(4) 0.027(3) 0.037(3) 0.006(2) 0.012(3) 0.006(3)
C14 0.020(2) 0.018(2) 0.0141(18) -0.0022(15) 0.0009(16) -0.0001(15)
C33 0.031(2) 0.016(2) 0.019(2) -0.0014(16) 0.0034(18) -0.0005(17)
C32 0.026(2) 0.021(2) 0.022(2) -0.0028(17) 0.0031(18) -0.0019(17)
C12 0.028(2) 0.018(2) 0.019(2) 0.0025(16) 0.0104(18) 0.0055(17)
C23 0.041(3) 0.017(2) 0.025(2) -0.0037(17) 0.007(2) -0.0017(19)
C22 0.037(3) 0.021(2) 0.021(2) -0.0007(17) 0.009(2) 0.0006(18)
C26 0.060(3) 0.021(2) 0.022(2) 0.0001(18) 0.006(2) 0.000(2)
C19 0.025(2) 0.025(2) 0.0138(18) -0.0014(16) 0.0049(17) -0.0024(17)
C1 0.052(3) 0.027(3) 0.039(3) -0.002(2) 0.016(3) -0.002(2)
N1 0.075(4) 0.030(3) 0.069(4) 0.011(3) 0.002(3) 0.003(3)
C3 0.063(4) 0.040(3) 0.048(3) 0.015(3) 0.006(3) 0.004(3)
C2 0.065(4) 0.029(3) 0.058(4) -0.003(3) 0.006(3) 0.001(3)
C17 0.017(2) 0.028(2) 0.0109(17) 0.0007(16) 0.0051(15) 0.0044(16)
C31 0.029(2) 0.021(2) 0.044(3) 0.000(2) -0.001(2) 0.0017(18)
O15 0.0251(16) 0.0199(16) 0.0343(17) -0.0048(13) 0.0036(14) 0.0008(13)
O17 0.050(3) 0.063(3) 0.074(3) 0.010(3) -0.005(3) -0.014(2)

loop_
_atom_type_symbol
_atom_type_description
_atom_type_scat_dispersion_real
_atom_type_scat_dispersion_imag
_atom_type_scat_source
C C 0.0033 0.0016 'International Tables Vol C Tables 4.2.6.8 and 6.1.1.4'
H H 0.0000 0.0000 'International Tables Vol C Tables 4.2.6.8 and 6.1.1.4'
N N 0.0061 0.0033 'International Tables Vol C Tables 4.2.6.8 and 6.1.1.4'
O O 0.0106 0.0060 'International Tables Vol C Tables 4.2.6.8 and 6.1.1.4'
Tb Tb -0.1723 4.1537 'International Tables Vol C Tables 4.2.6.8 and 6.1.1.4'

loop_
_geom_angle_atom_site_label_1
_geom_angle_atom_site_label_2
_geom_angle_atom_site_label_3
_geom_angle
_geom_angle_site_symmetry_1
_geom_angle_site_symmetry_3
H7A O7 H7B 109.7 . .
Tb1 O7 H7A 120.3 . .
Tb1 O7 H7B 129.6(13) . .
C14 O10 Tb1 140.8(3) . 3_657
O7 Tb1 O6 79.69(11) . .
O7 Tb1 O16 129.44(12) . .
O7 Tb1 O5 76.65(12) . .
O7 Tb1 O8 117.25(12) . .
O7 Tb1 O15 79.48(11) . .
O10 Tb1 O7 153.23(11) 3_657 .
O10 Tb1 O6 74.33(11) 3_657 .
O10 Tb1 O9 93.42(11) 3_657 .
O10 Tb1 O16 73.03(11) 3_657 .
O10 Tb1 O5 92.24(11) 3_657 .
O10 Tb1 O8 80.34(12) 3_657 .
O10 Tb1 O15 125.69(11) 3_657 .
O9 Tb1 O7 78.52(12) . .
O9 Tb1 O6 86.54(11) . .
O9 Tb1 O16 80.84(13) . .
O9 Tb1 O5 134.94(12) . .
O9 Tb1 O8 154.40(12) . .
O9 Tb1 O15 85.22(11) . .
O16 Tb1 O6 144.08(11) . .
O5 Tb1 O6 52.42(10) . .
O5 Tb1 O16 142.94(12) . .
O5 Tb1 O8 70.45(12) . .
O8 Tb1 O6 115.04(11) . .
O8 Tb1 O16 73.58(13) . .
O15 Tb1 O6 158.74(11) . .
O15 Tb1 O16 53.11(10) . .
O15 Tb1 O5 125.57(11) . .
O15 Tb1 O8 78.66(11) . .
O13 Tb2 O1 78.56(12) 2_746 .
O13 Tb2 O2 82.52(14) 2_746 .
O13 Tb2 O14 52.72(10) 2_746 2_746
O13 Tb2 C33 26.54(11) 2_746 2_746
O1 Tb2 O2 65.52(13) . .
O1 Tb2 O14 74.81(13) . 2_746
O1 Tb2 C33 75.79(13) . 2_746
O2 Tb2 C33 104.90(14) . 2_746
O14 Tb2 O2 125.08(14) 2_746 .
O14 Tb2 C33 26.19(11) 2_746 2_746
O3 Tb2 O13 76.93(10) . 2_746
O3 Tb2 O1 132.40(12) . .
O3 Tb2 O2 71.29(12) . .
O3 Tb2 O14 118.07(11) . 2_746
O3 Tb2 C33 97.55(12) . 2_746
O11 Tb2 O13 122.31(11) 1_654 2_746
O11 Tb2 O1 68.32(11) 1_654 .
O11 Tb2 O2 120.42(12) 1_654 .
O11 Tb2 O14 73.26(11) 1_654 2_746
O11 Tb2 O3 156.96(11) 1_654 .
O11 Tb2 C33 97.99(12) 1_654 2_746
O4 Tb2 O13 156.91(12) 3_756 2_746
O4 Tb2 O1 101.99(13) 3_756 .
O4 Tb2 O2 76.96(15) 3_756 .
O4 Tb2 O14 150.12(12) 3_756 2_746
O4 Tb2 O3 86.46(11) 3_756 .
O4 Tb2 O11 77.98(12) 3_756 1_654
O4 Tb2 C33 175.93(12) 3_756 2_746
O12 Tb2 O13 94.51(12) 3_757 2_746
O12 Tb2 O1 145.97(13) 3_757 .
O12 Tb2 O2 147.30(13) 3_757 .
O12 Tb2 O14 74.65(13) 3_757 2_746
O12 Tb2 O3 76.30(12) 3_757 .
O12 Tb2 O11 88.73(11) 3_757 1_654
O12 Tb2 O4 97.04(14) 3_757 3_756
O12 Tb2 C33 83.34(13) 3_757 2_746
C9 O6 Tb1 90.4(2) . .
C33 O13 Tb2 94.8(3) . 2_756
C14 O9 Tb1 147.7(3) . .
Tb2 O1 H1A 120.2 . .
Tb2 O1 H1B 119.8 . .
H1A O1 H1B 120.0 . .
C20 C21 H21 119.7 . .
C15 C21 H21 119.7 . .
C15 C21 C20 120.7(4) . .
C10 C11 C13 118.8(4) . .
C12 C11 C10 119.1(4) . .
C12 C11 C13 122.1(4) . .
Tb2 O2 H2A 99.3(12) . .
Tb2 O2 H2B 134(3) . .
H2A O2 H2B 92(2) . .
C8 C7 H7 119.7 . .
C6 C7 H7 119.7 . .
C6 C7 C8 120.5(4) . .
O11 C18 C17 118.9(4) . .
O12 C18 O11 123.8(4) . .
O12 C18 C17 117.3(4) . .
C15 C16 H16 120.1 . .
C15 C16 C17 119.7(4) . .
C17 C16 H16 120.1 . .
C27 O16 Tb1 91.8(3) . .
C21 C20 C22 120.8(4) . .
C21 C20 C19 118.2(4) . .
C19 C20 C22 120.9(4) . .
C9 O5 Tb1 95.6(2) . .
C33 O14 Tb2 91.5(3) . 2_756
C21 C15 C14 119.2(3) . .
C16 C15 C21 119.8(4) . .
C16 C15 C14 121.0(4) . .
C7 C8 C9 123.1(4) . .
C7 C8 C10 119.3(4) . .
C10 C8 C9 117.5(4) . .
O6 C9 O5 119.9(4) . .
O6 C9 C8 121.5(4) . .
O5 C9 C8 118.6(4) . .
C13 O3 Tb2 131.7(3) . .
C11 C10 C8 121.1(4) . .
C11 C10 H10 119.4 . .
C8 C10 H10 119.4 . .
Tb1 O8 H8A 119.7 . .
Tb1 O8 H8B 124(5) . .
H8A O8 H8B 108.6 . .
O16 C27 C28 120.3(4) . .
O16 C27 O15 120.4(4) . .
O15 C27 C28 119.2(4) . .
C18 O11 Tb2 131.6(3) . 1_456
C13 O4 Tb2 160.3(3) . 3_756
C28 C34 H34 119.3 . .
C28 C34 C32 121.4(4) . .
C32 C34 H34 119.3 . .
C7 C6 C5 122.0(4) . .
C7 C6 C12 118.9(4) . .
C12 C6 C5 119.1(4) . .
C5 C4 H4 120.1 . .
C3 C4 H4 120.1 . .
C3 C4 C5 119.9(6) . .
C28 C29 H29 120.0 . .
C30 C29 H29 120.0 . .
C30 C29 C28 119.9(5) . .
O3 C13 C11 117.5(4) . .
O4 C13 C11 117.4(4) . .
O4 C13 O3 125.1(4) . .
C18 O12 Tb2 162.8(3) . 3_757
C34 C28 C27 120.4(4) . .
C34 C28 C29 118.5(4) . .
C29 C28 C27 121.0(4) . .
C29 C30 H30 119.6 . .
C31 C30 C29 120.7(5) . .
C31 C30 H30 119.6 . .
C4 C5 C6 122.4(5) . .
C1 C5 C6 122.2(5) . .
C1 C5 C4 115.4(5) . .
C24 N2 C25 116.9(4) . .
N2 C24 H24 118.0 . .
N2 C24 C23 123.9(5) . .
C23 C24 H24 118.0 . .
N2 C25 H25 118.4 . .
N2 C25 C26 123.1(5) . .
C26 C25 H25 118.4 . .
O10 C14 C15 117.9(4) . .
O9 C14 O10 123.8(4) . .
O9 C14 C15 118.3(4) . .
O13 C33 Tb2 58.6(2) . 2_756
O13 C33 C32 119.2(4) . .
O14 C33 Tb2 62.3(2) . 2_756
O14 C33 O13 120.9(4) . .
O14 C33 C32 119.9(4) . .
C32 C33 Tb2 176.8(3) . 2_756
C34 C32 C33 120.0(4) . .
C31 C32 C34 119.6(4) . .
C31 C32 C33 120.5(4) . .
C11 C12 C6 121.1(4) . .
C11 C12 H12 119.5 . .
C6 C12 H12 119.5 . .
C24 C23 H23 120.2 . .
C24 C23 C22 119.6(4) . .
C22 C23 H23 120.2 . .
C23 C22 C20 121.1(4) . .
C26 C22 C20 122.3(4) . .
C26 C22 C23 116.6(4) . .
C25 C26 C22 119.9(5) . .
C25 C26 H26 120.1 . .
C22 C26 H26 120.1 . .
C20 C19 H19 119.2 . .
C17 C19 C20 121.7(4) . .
C17 C19 H19 119.2 . .
C5 C1 H1 119.9 . .
C2 C1 C5 120.1(6) . .
C2 C1 H1 119.9 . .
C3 N1 C2 116.1(5) . .
C4 C3 H3 117.6 . .
N1 C3 C4 124.8(6) . .
N1 C3 H3 117.6 . .
C1 C2 H2 118.2 . .
N1 C2 C1 123.7(6) . .
N1 C2 H2 118.2 . .
C16 C17 C18 120.8(4) . .
C19 C17 C18 119.3(3) . .
C19 C17 C16 119.9(4) . .
C30 C31 H31 120.1 . .
C32 C31 C30 119.8(4) . .
C32 C31 H31 120.1 . .
C27 O15 Tb1 94.3(3) . .
H17A O17 H17B 115.3 . .

loop_
_geom_bond_atom_site_label_1
_geom_bond_atom_site_label_2
_geom_bond_distance
_geom_bond_site_symmetry_2
O7 H7A 0.8499 .
O7 H7B 0.846(10) .
O7 Tb1 2.398(3) .
O10 Tb1 2.270(3) 3_657
O10 C14 1.259(5) .
Tb1 O6 2.542(3) .
Tb1 O9 2.287(3) .
Tb1 O16 2.488(3) .
Tb1 O5 2.425(3) .
Tb1 O8 2.437(3) .
Tb1 O15 2.423(3) .
Tb2 O13 2.429(3) 2_746
Tb2 O1 2.466(3) .
Tb2 O2 2.530(4) .
Tb2 O14 2.510(3) 2_746
Tb2 O3 2.389(3) .
Tb2 O11 2.377(3) 1_654
Tb2 O4 2.282(3) 3_756
Tb2 O12 2.263(3) 3_757
Tb2 C33 2.834(4) 2_746
O6 C9 1.266(5) .
O13 C33 1.271(6) .
O9 C14 1.253(5) .
O1 H1A 0.8500 .
O1 H1B 0.8500 .
C21 H21 0.9300 .
C21 C20 1.401(6) .
C21 C15 1.400(6) .
C11 C10 1.390(5) .
C11 C13 1.514(5) .
C11 C12 1.386(6) .
O2 H2A 1.06(3) .
O2 H2B 0.850(10) .
C7 H7 0.9300 .
C7 C8 1.399(6) .
C7 C6 1.394(6) .
C18 O11 1.258(5) .
C18 O12 1.255(5) .
C18 C17 1.511(5) .
C16 H16 0.9300 .
C16 C15 1.396(5) .
C16 C17 1.405(5) .
O16 C27 1.255(5) .
C20 C22 1.478(6) .
C20 C19 1.404(6) .
O5 C9 1.271(5) .
O14 C33 1.252(5) .
C15 C14 1.504(5) .
C8 C9 1.500(5) .
C8 C10 1.399(6) .
O3 C13 1.261(5) .
C10 H10 0.9300 .
O8 H8A 0.8501 .
O8 H8B 0.89(7) .
C27 C28 1.489(6) .
C27 O15 1.276(5) .
O4 C13 1.249(5) .
C34 H34 0.9300 .
C34 C28 1.392(6) .
C34 C32 1.393(6) .
C6 C5 1.488(6) .
C6 C12 1.413(6) .
C4 H4 0.9300 .
C4 C5 1.401(7) .
C4 C3 1.384(8) .
C29 H29 0.9300 .
C29 C28 1.403(7) .
C29 C30 1.393(7) .
C30 H30 0.9300 .
C30 C31 1.388(7) .
C5 C1 1.401(7) .
N2 C24 1.330(7) .
N2 C25 1.335(7) .
C24 H24 0.9300 .
C24 C23 1.381(7) .
C25 H25 0.9300 .
C25 C26 1.389(7) .
C33 C32 1.503(6) .
C32 C31 1.384(7) .
C12 H12 0.9300 .
C23 H23 0.9300 .
C23 C22 1.394(6) .
C22 C26 1.390(6) .
C26 H26 0.9300 .
C19 H19 0.9300 .
C19 C17 1.372(6) .
C1 H1 0.9300 .
C1 C2 1.398(8) .
N1 C3 1.325(8) .
N1 C2 1.334(8) .
C3 H3 0.9300 .
C2 H2 0.9300 .
C31 H31 0.9300 .
O17 H17A 0.8499 .
O17 H17B 0.92(8) .

loop_
_geom_torsion_atom_site_label_1
_geom_torsion_atom_site_label_2
_geom_torsion_atom_site_label_3
_geom_torsion_atom_site_label_4
_geom_torsion
_geom_torsion_site_symmetry_1
_geom_torsion_site_symmetry_4
Tb1 O10 C14 O9 -95.4(5) 3_657 .
Tb1 O10 C14 C15 85.5(5) 3_657 .
Tb1 O6 C9 O5 12.8(4) . .
Tb1 O6 C9 C8 -164.3(4) . .
Tb1 O9 C14 O10 39.3(8) . .
Tb1 O9 C14 C15 -141.6(4) . .
Tb1 O16 C27 C28 170.0(4) . .
Tb1 O16 C27 O15 -6.6(5) . .
Tb1 O5 C9 O6 -13.5(4) . .
Tb1 O5 C9 C8 163.7(3) . .
Tb2 O13 C33 O14 -2.9(5) 2_756 .
Tb2 O13 C33 C32 177.2(3) 2_756 .
Tb2 O14 C33 O13 2.8(4) 2_756 .
Tb2 O14 C33 C32 -177.4(3) 2_756 .
Tb2 O3 C13 C11 -150.5(3) . .
Tb2 O3 C13 O4 27.9(7) . .
Tb2 O4 C13 C11 -73.3(10) 3_756 .
Tb2 O4 C13 O3 108.3(8) 3_756 .
O13 C33 C32 C34 16.5(6) . .
O13 C33 C32 C31 -162.8(4) . .
C21 C20 C22 C23 -149.1(5) . .
C21 C20 C22 C26 31.7(7) . .
C21 C20 C19 C17 -2.0(7) . .
C21 C15 C14 O10 -164.8(4) . .
C21 C15 C14 O9 16.0(6) . .
C7 C8 C9 O6 -0.2(7) . .
C7 C8 C9 O5 -177.4(4) . .
C7 C8 C10 C11 -1.1(7) . .
C7 C6 C5 C4 -33.2(7) . .
C7 C6 C5 C1 150.0(5) . .
C7 C6 C12 C11 0.4(7) . .
C16 C15 C14 O10 14.0(6) . .
C16 C15 C14 O9 -165.1(4) . .
O16 C27 C28 C34 176.5(4) . .
O16 C27 C28 C29 -6.5(7) . .
O16 C27 O15 Tb1 6.8(5) . .
C20 C21 C15 C16 -0.3(6) . .
C20 C21 C15 C14 178.6(4) . .
C20 C22 C26 C25 179.1(5) . .
C20 C19 C17 C18 -177.7(4) . .
C20 C19 C17 C16 0.1(7) . .
O14 C33 C32 C34 -163.4(4) . .
O14 C33 C32 C31 17.4(7) . .
C15 C21 C20 C22 179.8(4) . .
C15 C21 C20 C19 2.0(7) . .
C15 C16 C17 C18 179.5(4) . .
C15 C16 C17 C19 1.7(6) . .
C8 C7 C6 C5 177.9(4) . .
C8 C7 C6 C12 -0.7(7) . .
C9 C8 C10 C11 -176.8(4) . .
C10 C11 C13 O3 165.8(4) . .
C10 C11 C13 O4 -12.8(6) . .
C10 C11 C12 C6 -0.5(7) . .
C10 C8 C9 O6 175.4(4) . .
C10 C8 C9 O5 -1.8(6) . .
O11 C18 O12 Tb2 112.4(9) . 3_757
O11 C18 C17 C16 -28.2(6) . .
O11 C18 C17 C19 149.6(4) . .
C34 C32 C31 C30 1.2(7) . .
C6 C7 C8 C9 176.5(4) . .
C6 C7 C8 C10 1.0(7) . .
C6 C5 C1 C2 175.9(5) . .
C4 C5 C1 C2 -1.1(8) . .
C29 C30 C31 C32 -0.1(8) . .
C13 C11 C10 C8 -178.9(4) . .
C13 C11 C12 C6 179.3(4) . .
O12 C18 O11 Tb2 27.2(7) . 1_456
O12 C18 C17 C16 153.2(4) . .
O12 C18 C17 C19 -29.1(6) . .
C28 C27 O15 Tb1 -169.8(4) . .
C28 C34 C32 C33 179.2(4) . .
C28 C34 C32 C31 -1.5(7) . .
C28 C29 C30 C31 -0.6(8) . .
C30 C29 C28 C27 -176.8(5) . .
C30 C29 C28 C34 0.3(7) . .
C5 C6 C12 C11 -178.2(4) . .
C5 C4 C3 N1 -1.6(10) . .
C5 C1 C2 N1 -0.3(10) . .
N2 C24 C23 C22 1.8(8) . .
N2 C25 C26 C22 -0.1(10) . .
C24 N2 C25 C26 1.1(9) . .
C24 C23 C22 C20 -179.8(5) . .
C24 C23 C22 C26 -0.6(7) . .
C25 N2 C24 C23 -2.0(8) . .
C33 C32 C31 C30 -179.6(5) . .
C32 C34 C28 C27 177.9(4) . .
C32 C34 C28 C29 0.8(7) . .
C12 C11 C10 C8 0.9(7) . .
C12 C11 C13 O3 -14.0(6) . .
C12 C11 C13 O4 167.5(4) . .
C12 C6 C5 C4 145.4(5) . .
C12 C6 C5 C1 -31.4(7) . .
C23 C22 C26 C25 -0.1(8) . .
C22 C20 C19 C17 -179.7(4) . .
C19 C20 C22 C23 28.6(7) . .
C19 C20 C22 C26 -150.6(5) . .
C3 C4 C5 C6 -175.1(5) . .
C3 C4 C5 C1 2.0(8) . .
C3 N1 C2 C1 0.8(10) . .
C2 N1 C3 C4 0.2(10) . .
C17 C18 O11 Tb2 -151.4(3) . 1_456
C17 C18 O12 Tb2 -69.0(12) . 3_757
C17 C16 C15 C21 -1.6(6) . .
C17 C16 C15 C14 179.5(4) . .
O15 C27 C28 C34 -7.0(6) . .
O15 C27 C28 C29 170.1(4) . .
